data_4333448
loop_
_publ_author_name
'Wang, Jun-Jieh'
'Holm, R. H.'

_publ_section_title
;
 Silylation, Sulfidation, and Benzene-1,2-dithiolate Complexation
 Reactions of Oxo- and Oxosulfidomolybdates(VI) and -Tungstates(VI)
;
_journal_issue 26
_journal_name_full 'Inorganic Chemistry'
_journal_page_first 11156
_journal_page_last 11164
_journal_paper_doi 10.1021/ic701294y
_journal_volume 46
_journal_year 2007
_chemical_formula_moiety 'C12 H8 Cl2 Mo2 O3 S4, 2(C8 H20 N)'
_chemical_formula_sum 'C28 H48 Cl2 Mo2 N2 O3 S4'
_chemical_formula_weight 851.70
_chemical_name_systematic
; 
 ? 
;
_space_group_IT_number 14
_symmetry_cell_setting monoclinic
_symmetry_Int_Tables_number 14
_symmetry_space_group_name_Hall '-P 2ybc'
_symmetry_space_group_name_H-M 'P 1 21/c 1'
_atom_sites_solution_hydrogens geom
_atom_sites_solution_primary direct
_atom_sites_solution_secondary difmap
_audit_creation_method SHELXL-97
_cell_angle_alpha 90.00
_cell_angle_beta 104.00(3)
_cell_angle_gamma 90.00
_cell_formula_units_Z 2
_cell_length_a 8.3500(17)
_cell_length_b 16.477(3)
_cell_length_c 13.535(3)
_cell_measurement_temperature 193(2)
_cell_volume 1806.9(7)
_computing_cell_refinement 'SMART (Bruker, 2001)'
_computing_data_collection 'SMART (Bruker, 2001)'
_computing_data_reduction 'SAINT (Bruker, 2003)'
_computing_molecular_graphics 'SHELXTL (Bruker, 2000)'
_computing_publication_material 'SHELXTL (Bruker, 2000)'
_computing_structure_refinement 'SHELXL-97 (Sheldrick, 1997)'
_computing_structure_solution 'SHELXS-97 (Sheldrick, 1990)'
_diffrn_ambient_temperature 193(2)
_diffrn_measured_fraction_theta_full 0.995
_diffrn_measured_fraction_theta_max 0.995
_diffrn_measurement_device_type 'Bruker Smart APEX CCD'
_diffrn_measurement_method '\w scans, 0.3\% rotations'
_diffrn_radiation_monochromator graphite
_diffrn_radiation_source 'normal-focus sealed tube'
_diffrn_radiation_type MoK\a
_diffrn_radiation_wavelength 0.71073
_diffrn_reflns_av_R_equivalents 0.0389
_diffrn_reflns_av_sigmaI/netI 0.0449
_diffrn_reflns_limit_h_max 10
_diffrn_reflns_limit_h_min -10
_diffrn_reflns_limit_k_max 21
_diffrn_reflns_limit_k_min -20
_diffrn_reflns_limit_l_max 14
_diffrn_reflns_limit_l_min -17
_diffrn_reflns_number 12812
_diffrn_reflns_theta_full 27.89
_diffrn_reflns_theta_max 27.89
_diffrn_reflns_theta_min 1.98
_diffrn_standards_decay_% 0
_exptl_absorpt_coefficient_mu 1.104
_exptl_absorpt_correction_T_max 0.8608
_exptl_absorpt_correction_T_min 0.8260
_exptl_absorpt_correction_type multi-scan
_exptl_absorpt_process_details 'SADABS (Sheldrick, 2002)'
_exptl_crystal_colour brown
_exptl_crystal_density_diffrn 1.565
_exptl_crystal_density_method 'not measured'
_exptl_crystal_description block
_exptl_crystal_F_000 872
_exptl_crystal_size_max 0.18
_exptl_crystal_size_mid 0.14
_exptl_crystal_size_min 0.14
_refine_diff_density_max 1.830
_refine_diff_density_min -0.386
_refine_diff_density_rms 0.135
_refine_ls_extinction_method none
_refine_ls_goodness_of_fit_ref 1.046
_refine_ls_hydrogen_treatment constr
_refine_ls_matrix_type full
_refine_ls_number_parameters 191
_refine_ls_number_reflns 4288
_refine_ls_number_restraints 0
_refine_ls_restrained_S_all 1.046
_refine_ls_R_factor_all 0.0684
_refine_ls_R_factor_gt 0.0515
_refine_ls_shift/su_max 0.000
_refine_ls_shift/su_mean 0.000
_refine_ls_structure_factor_coef Fsqd
_refine_ls_weighting_details 'calc w=1/[\s^2^(Fo^2^)+(0.0695P)^2^+0.7094P] where P=(Fo^2^+2Fc^2^)/3'
_refine_ls_weighting_scheme calc
_refine_ls_wR_factor_gt 0.1195
_refine_ls_wR_factor_ref 0.1290
_reflns_number_gt 3350
_reflns_number_total 4288
_reflns_threshold_expression I>2\s(I)
_cod_data_source_file ic701294ysup12.cif
_cod_data_source_block 10
_cod_depositor_comments
;
The following automatic conversions were performed:

'_symmetry_cell_setting' value 'Monoclinic' changed to 'monoclinic'
according to /home/saulius/struct/CIF-dictionaries/cif_core.dic
dictionary named 'cif_core.dic' version 2.4.2 from 2011-04-26.

Automatic conversion script
Id: cif_fix_values 1891 2012-01-12 08:04:46Z andrius 
;
_cod_original_cell_volume 1806.9(6)
_cod_original_sg_symbol_H-M 'P 21/c'
_cod_database_code 4333448

loop_
_symmetry_equiv_pos_as_xyz
'x, y, z'
'-x, y+1/2, -z+1/2'
'-x, -y, -z'
'x, -y-1/2, z-1/2'

loop_
_atom_site_label
_atom_site_type_symbol
_atom_site_fract_x
_atom_site_fract_y
_atom_site_fract_z
_atom_site_U_iso_or_equiv
_atom_site_adp_type
_atom_site_occupancy
_atom_site_symmetry_multiplicity
_atom_site_calc_flag
_atom_site_refinement_flags
Mo1 Mo 0.05775(4) 0.081982(19) 0.09851(3) 0.03336(13) Uani 1 1 d .
Cl1 Cl -0.13795(16) 0.02955(7) 0.18559(10) 0.0538(3) Uani 1 1 d .
O1 O 0.2485(4) 0.06366(19) 0.1721(3) 0.0518(8) Uani 1 1 d .
O2 O 0.0000 0.0000 0.0000 0.0435(10) Uani 1 2 d S
S1 S 0.08936(12) 0.16288(6) -0.04168(8) 0.0331(2) Uani 1 1 d .
S2 S -0.02769(13) 0.20785(6) 0.15754(8) 0.0366(2) Uani 1 1 d .
C1 C 0.0939(4) 0.2647(2) -0.0001(3) 0.0319(8) Uani 1 1 d .
C2 C 0.0451(4) 0.2841(2) 0.0890(3) 0.0314(8) Uani 1 1 d .
C3 C 0.0544(5) 0.3646(3) 0.1231(4) 0.0396(10) Uani 1 1 d .
H3 H 0.0215 0.3783 0.1834 0.047 Uiso 1 1 calc R
C4 C 0.1116(6) 0.4241(2) 0.0684(4) 0.0478(11) Uani 1 1 d .
H4 H 0.1217 0.4785 0.0926 0.057 Uiso 1 1 calc R
C5 C 0.1542(6) 0.4051(3) -0.0215(4) 0.0508(12) Uani 1 1 d .
H5 H 0.1899 0.4467 -0.0597 0.061 Uiso 1 1 calc R
C6 C 0.1453(5) 0.3265(3) -0.0557(4) 0.0433(10) Uani 1 1 d .
H6 H 0.1743 0.3140 -0.1177 0.052 Uiso 1 1 calc R
N1 N 0.5645(4) 0.2001(2) 0.7928(3) 0.0333(7) Uani 1 1 d .
C7 C 0.4446(5) 0.2458(3) 0.7086(3) 0.0398(10) Uani 1 1 d .
H7A H 0.3727 0.2057 0.6644 0.048 Uiso 1 1 calc R
H7B H 0.3732 0.2801 0.7400 0.048 Uiso 1 1 calc R
C8 C 0.5230(6) 0.2988(3) 0.6426(4) 0.0507(12) Uani 1 1 d .
H8A H 0.5939 0.2657 0.6107 0.076 Uiso 1 1 calc R
H8B H 0.5894 0.3410 0.6846 0.076 Uiso 1 1 calc R
H8C H 0.4366 0.3244 0.5897 0.076 Uiso 1 1 calc R
C9 C 0.4606(5) 0.1536(3) 0.8514(3) 0.0397(10) Uani 1 1 d .
H9A H 0.4055 0.1934 0.8870 0.048 Uiso 1 1 calc R
H9B H 0.3730 0.1245 0.8017 0.048 Uiso 1 1 calc R
C10 C 0.5500(7) 0.0932(3) 0.9286(4) 0.0526(12) Uani 1 1 d .
H10A H 0.6382 0.1208 0.9782 0.079 Uiso 1 1 calc R
H10B H 0.5979 0.0507 0.8940 0.079 Uiso 1 1 calc R
H10C H 0.4723 0.0688 0.9638 0.079 Uiso 1 1 calc R
C11 C 0.6701(5) 0.1427(3) 0.7475(3) 0.0411(10) Uani 1 1 d .
H11A H 0.7369 0.1754 0.7110 0.049 Uiso 1 1 calc R
H11B H 0.7476 0.1146 0.8041 0.049 Uiso 1 1 calc R
C12 C 0.5781(8) 0.0796(3) 0.6756(4) 0.0596(14) Uani 1 1 d .
H12A H 0.5067 0.1064 0.6164 0.089 Uiso 1 1 calc R
H12B H 0.5105 0.0469 0.7104 0.089 Uiso 1 1 calc R
H12C H 0.6571 0.0445 0.6531 0.089 Uiso 1 1 calc R
C13 C 0.6825(5) 0.2578(3) 0.8611(3) 0.0414(10) Uani 1 1 d .
H13A H 0.7482 0.2265 0.9194 0.050 Uiso 1 1 calc R
H13B H 0.7601 0.2792 0.8225 0.050 Uiso 1 1 calc R
C14 C 0.6051(7) 0.3287(3) 0.9024(4) 0.0596(13) Uani 1 1 d .
H14A H 0.5211 0.3088 0.9360 0.089 Uiso 1 1 calc R
H14B H 0.5535 0.3649 0.8464 0.089 Uiso 1 1 calc R
H14C H 0.6903 0.3583 0.9517 0.089 Uiso 1 1 calc R

loop_
_atom_site_aniso_label
_atom_site_aniso_U_11
_atom_site_aniso_U_22
_atom_site_aniso_U_33
_atom_site_aniso_U_23
_atom_site_aniso_U_13
_atom_site_aniso_U_12
Mo1 0.0323(2) 0.02629(19) 0.0401(2) -0.00110(15) 0.00596(15) 0.00117(13)
Cl1 0.0676(8) 0.0426(6) 0.0581(7) 0.0053(6) 0.0288(6) -0.0070(5)
O1 0.0388(17) 0.0451(17) 0.063(2) 0.0068(16) -0.0033(15) 0.0109(14)
O2 0.055(3) 0.029(2) 0.050(3) -0.0117(19) 0.018(2) -0.0088(18)
S1 0.0301(5) 0.0321(5) 0.0370(5) -0.0043(4) 0.0081(4) 0.0014(4)
S2 0.0402(6) 0.0306(5) 0.0425(6) -0.0028(4) 0.0170(5) 0.0000(4)
C1 0.0237(18) 0.0317(19) 0.038(2) -0.0013(17) 0.0040(16) 0.0016(15)
C2 0.0240(18) 0.0282(18) 0.040(2) 0.0006(16) 0.0040(16) 0.0040(14)
C3 0.033(2) 0.034(2) 0.049(3) -0.0068(19) 0.0063(19) 0.0049(17)
C4 0.048(3) 0.027(2) 0.066(3) 0.001(2) 0.009(2) 0.0028(18)
C5 0.054(3) 0.035(2) 0.066(3) 0.013(2) 0.018(3) 0.000(2)
C6 0.041(2) 0.043(2) 0.045(3) 0.006(2) 0.010(2) 0.0036(19)
N1 0.0229(16) 0.0406(18) 0.0364(18) 0.0076(15) 0.0072(13) 0.0068(13)
C7 0.0239(19) 0.047(2) 0.046(2) 0.013(2) 0.0023(17) 0.0059(17)
C8 0.042(3) 0.061(3) 0.050(3) 0.019(2) 0.012(2) 0.010(2)
C9 0.035(2) 0.044(2) 0.043(2) 0.008(2) 0.0173(19) 0.0004(18)
C10 0.064(3) 0.049(3) 0.052(3) 0.011(2) 0.027(3) 0.011(2)
C11 0.036(2) 0.045(2) 0.044(2) 0.004(2) 0.0133(19) 0.0094(18)
C12 0.073(4) 0.059(3) 0.045(3) -0.003(2) 0.012(3) 0.014(3)
C13 0.032(2) 0.047(2) 0.043(2) 0.002(2) 0.0041(18) 0.0002(18)
C14 0.065(3) 0.054(3) 0.059(3) -0.010(3) 0.013(3) 0.002(3)

loop_
_atom_type_symbol
_atom_type_description
_atom_type_scat_dispersion_real
_atom_type_scat_dispersion_imag
_atom_type_scat_source
C C 0.0033 0.0016 'International Tables Vol C Tables 4.2.6.8 and 6.1.1.4'
H H 0.0000 0.0000 'International Tables Vol C Tables 4.2.6.8 and 6.1.1.4'
N N 0.0061 0.0033 'International Tables Vol C Tables 4.2.6.8 and 6.1.1.4'
O O 0.0106 0.0060 'International Tables Vol C Tables 4.2.6.8 and 6.1.1.4'
S S 0.1246 0.1234 'International Tables Vol C Tables 4.2.6.8 and 6.1.1.4'
Cl Cl 0.1484 0.1585 'International Tables Vol C Tables 4.2.6.8 and 6.1.1.4'
Mo Mo -1.6832 0.6857 'International Tables Vol C Tables 4.2.6.8 and 6.1.1.4'

loop_
_geom_angle_atom_site_label_1
_geom_angle_atom_site_label_2
_geom_angle_atom_site_label_3
_geom_angle
_geom_angle_site_symmetry_3
O1 Mo1 O2 109.51(12) .
O1 Mo1 S1 107.41(13) .
O2 Mo1 S1 84.03(3) .
O1 Mo1 S2 105.83(12) .
O2 Mo1 S2 144.57(3) .
S1 Mo1 S2 83.14(4) .
O1 Mo1 Cl1 107.66(13) .
O2 Mo1 Cl1 90.08(4) .
S1 Mo1 Cl1 144.39(5) .
S2 Mo1 Cl1 81.62(4) .
Mo1 O2 Mo1 180.0 3
C1 S1 Mo1 105.95(14) .
C2 S2 Mo1 105.94(13) .
C6 C1 C2 119.4(4) .
C6 C1 S1 120.4(3) .
C2 C1 S1 120.2(3) .
C1 C2 C3 119.7(4) .
C1 C2 S2 120.1(3) .
C3 C2 S2 120.2(3) .
C4 C3 C2 119.7(4) .
C3 C4 C5 120.4(4) .
C6 C5 C4 120.5(4) .
C5 C6 C1 120.3(4) .
C13 N1 C9 111.6(3) .
C13 N1 C11 106.4(3) .
C9 N1 C11 110.9(3) .
C13 N1 C7 111.2(3) .
C9 N1 C7 106.6(3) .
C11 N1 C7 110.3(3) .
C8 C7 N1 115.4(3) .
C10 C9 N1 116.5(4) .
C12 C11 N1 115.9(4) .
C14 C13 N1 116.1(4) .

loop_
_geom_bond_atom_site_label_1
_geom_bond_atom_site_label_2
_geom_bond_distance
_geom_bond_site_symmetry_2
Mo1 O1 1.689(3) .
Mo1 O2 1.8772(5) .
Mo1 S1 2.3852(11) .
Mo1 S2 2.3926(11) .
Mo1 Cl1 2.3954(13) .
O2 Mo1 1.8772(5) 3
S1 C1 1.767(4) .
S2 C2 1.755(4) .
C1 C6 1.395(6) .
C1 C2 1.400(5) .
C2 C3 1.401(5) .
C3 C4 1.381(7) .
C4 C5 1.384(7) .
C5 C6 1.372(6) .
N1 C13 1.512(5) .
N1 C9 1.518(5) .
N1 C11 1.520(5) .
N1 C7 1.522(5) .
C7 C8 1.508(6) .
C9 C10 1.504(6) .
C11 C12 1.501(7) .
C13 C14 1.506(7) .

loop_
_geom_torsion_atom_site_label_1
_geom_torsion_atom_site_label_2
_geom_torsion_atom_site_label_3
_geom_torsion_atom_site_label_4
_geom_torsion
_geom_torsion_site_symmetry_4
O1 Mo1 O2 Mo1 62.3(4) 3
S1 Mo1 O2 Mo1 168.7(4) 3
S2 Mo1 O2 Mo1 -122.1(4) 3
Cl1 Mo1 O2 Mo1 -46.5(4) 3
O1 Mo1 S1 C1 -87.19(18) .
O2 Mo1 S1 C1 164.20(13) .
S2 Mo1 S1 C1 17.30(13) .
Cl1 Mo1 S1 C1 82.47(14) .
O1 Mo1 S2 C2 87.95(19) .
O2 Mo1 S2 C2 -87.77(14) .
S1 Mo1 S2 C2 -18.25(14) .
Cl1 Mo1 S2 C2 -165.96(14) .
Mo1 S1 C1 C6 166.5(3) .
Mo1 S1 C1 C2 -13.7(3) .
C6 C1 C2 C3 -2.3(6) .
S1 C1 C2 C3 177.9(3) .
C6 C1 C2 S2 177.5(3) .
S1 C1 C2 S2 -2.2(4) .
Mo1 S2 C2 C1 16.9(3) .
Mo1 S2 C2 C3 -163.2(3) .
C1 C2 C3 C4 0.0(6) .
S2 C2 C3 C4 -179.9(3) .
C2 C3 C4 C5 2.3(7) .
C3 C4 C5 C6 -2.1(8) .
C4 C5 C6 C1 -0.3(7) .
C2 C1 C6 C5 2.5(6) .
S1 C1 C6 C5 -177.7(4) .
C13 N1 C7 C8 56.2(5) .
C9 N1 C7 C8 178.0(4) .
C11 N1 C7 C8 -61.6(5) .
C13 N1 C9 C10 -67.8(5) .
C11 N1 C9 C10 50.6(5) .
C7 N1 C9 C10 170.6(4) .
C13 N1 C11 C12 -179.6(4) .
C9 N1 C11 C12 58.9(5) .
C7 N1 C11 C12 -58.9(5) .
C9 N1 C13 C14 -67.9(5) .
C11 N1 C13 C14 171.1(4) .
C7 N1 C13 C14 51.0(5) .
